data_7235406
loop_
_publ_author_name
'Fowler, Drew A.'
'Pfeiffer, Constance R.'
'Teat, Simon J.'
'Beavers, Christine M.'
'Baker, Gary A.'
'Atwood, Jerry L.'

_publ_section_title
;
 Illuminating host--guest cocrystallization between pyrogallol[4]arenes
 and the ionic liquid 1-ethyl-3-methylimidazolium ethylsulfate
;
_journal_issue 27
_journal_name_full CrystEngComm
_journal_page_first 6010
_journal_paper_doi 10.1039/C4CE00359D
_journal_volume 16
_journal_year 2014
_chemical_formula_moiety '2(C36 H40 O12), 2(C6 H11 N2), O4 S, C3 H6 O, 7(H2 O)'
_chemical_formula_sum 'C87 H122 N4 O36 S'
_chemical_formula_weight 1831.95
_chemical_name_common 3DFMJ12
_space_group_IT_number 9
_space_group_name_Hall 'C -2yc'
_space_group_name_H-M_alt 'C 1 c 1'
_symmetry_cell_setting monoclinic
_symmetry_space_group_name_H-M 'C 1 c 1'
_atom_sites_solution_hydrogens geom
_atom_sites_solution_primary direct
_atom_sites_solution_secondary difmap
_audit_creation_method SHELXL-97
_cell_angle_alpha 90.00
_cell_angle_beta 104.855(2)
_cell_angle_gamma 90.00
_cell_formula_units_Z 4
_cell_length_a 19.3218(16)
_cell_length_b 14.7252(12)
_cell_length_c 32.896(3)
_cell_measurement_reflns_used 9536
_cell_measurement_temperature 100(2)
_cell_measurement_theta_max 2.88
_cell_measurement_theta_min 29.16
_cell_volume 9046.7(13)
_computing_cell_refinement 'Bruker SAINTv7.34a'
_computing_data_collection 'Bruker Apex2'
_computing_data_reduction 'Bruker SAINTv7.34a'
_computing_molecular_graphics 'X-Seed (Atwood & Barbour, 2003; Barbour, 2001)'
_computing_publication_material 'X-Seed (Atwood & Barbour, 2003; Barbour, 2001)'
_computing_structure_refinement 'SHELXL-97 (Sheldrick, 1997)'
_computing_structure_solution 'SHELXS-97 (Sheldrick, 1990)'
_diffrn_ambient_temperature 100(2)
_diffrn_measured_fraction_theta_full 0.997
_diffrn_measured_fraction_theta_max 0.997
_diffrn_measurement_device_type 'Bruker Apex II CCD diffractometer'
_diffrn_measurement_method '\w rotation with narrow frames'
_diffrn_radiation_monochromator 'silicon 111'
_diffrn_radiation_source 'Advanced Light Source station 11.3.1'
_diffrn_radiation_type synchrotron
_diffrn_radiation_wavelength 0.77490
_diffrn_reflns_av_R_equivalents 0.0683
_diffrn_reflns_av_sigmaI/netI 0.1205
_diffrn_reflns_limit_h_max 27
_diffrn_reflns_limit_h_min -27
_diffrn_reflns_limit_k_max 21
_diffrn_reflns_limit_k_min -21
_diffrn_reflns_limit_l_max 47
_diffrn_reflns_limit_l_min -47
_diffrn_reflns_number 52016
_diffrn_reflns_theta_full 31.51
_diffrn_reflns_theta_max 31.51
_diffrn_reflns_theta_min 2.84
_exptl_absorpt_coefficient_mu 0.133
_exptl_absorpt_correction_T_max 0.9934
_exptl_absorpt_correction_T_min 0.9843
_exptl_absorpt_correction_type multi-scan
_exptl_absorpt_process_details 'SADABS 2004 Bruker AXS, Madison, WI'
_exptl_crystal_colour colorless
_exptl_crystal_density_diffrn 1.345
_exptl_crystal_density_method 'not measured'
_exptl_crystal_description block
_exptl_crystal_F_000 3904
_exptl_crystal_size_max 0.12
_exptl_crystal_size_mid 0.07
_exptl_crystal_size_min 0.05
_refine_diff_density_max 0.811
_refine_diff_density_min -0.367
_refine_diff_density_rms 0.083
_refine_ls_abs_structure_details 'Flack H D (1983), Acta Cryst. A39, 876-881'
_refine_ls_abs_structure_Flack 0.15(8)
_refine_ls_extinction_method none
_refine_ls_goodness_of_fit_ref 1.022
_refine_ls_hydrogen_treatment constr
_refine_ls_matrix_type full
_refine_ls_number_parameters 1300
_refine_ls_number_reflns 26670
_refine_ls_number_restraints 75
_refine_ls_restrained_S_all 1.024
_refine_ls_R_factor_all 0.0962
_refine_ls_R_factor_gt 0.0766
_refine_ls_shift/su_max 0.011
_refine_ls_shift/su_mean 0.000
_refine_ls_structure_factor_coef Fsqd
_refine_ls_weighting_details 'calc w=1/[\s^2^(Fo^2^)+(0.1181P)^2^+0.0000P] where P=(Fo^2^+2Fc^2^)/3'
_refine_ls_weighting_scheme calc
_refine_ls_wR_factor_gt 0.2043
_refine_ls_wR_factor_ref 0.2276
_reflns_number_gt 19850
_reflns_number_total 26670
_reflns_threshold_expression >2sigma(I)
_cod_data_source_file c4ce00359d1.cif
_cod_data_source_block C:\xtals\ALS\work2\3DFMJ12.CIF
_cod_original_cell_volume 9046.6(14)
_cod_original_sg_symbol_H-M Cc
_cod_database_code 7235406

loop_
_symmetry_equiv_pos_as_xyz
'x, y, z'
'x, -y, z+1/2'
'x+1/2, y+1/2, z'
'x+1/2, -y+1/2, z+1/2'

loop_
_atom_site_label
_atom_site_type_symbol
_atom_site_fract_x
_atom_site_fract_y
_atom_site_fract_z
_atom_site_U_iso_or_equiv
_atom_site_adp_type
_atom_site_occupancy
_atom_site_symmetry_multiplicity
_atom_site_calc_flag
_atom_site_refinement_flags
_atom_site_disorder_assembly
_atom_site_disorder_group
O1 O 0.09472(11) 0.58195(17) 0.51738(8) 0.0369(5) Uani 1 1 d . . .
H1 H 0.0538 0.5609 0.5063 0.044 Uiso 1 1 calc R . .
C1 C 0.18487(15) 0.45409(19) 0.44995(9) 0.0276(5) Uani 1 1 d . . .
H25 H 0.1749 0.4215 0.4242 0.033 Uiso 1 1 calc R . .
O1A O 0.0944(6) 0.3852(8) 0.8196(3) 0.105(3) Uani 0.50 1 d P A 1
O1A' O -0.0810(6) 0.2978(7) 0.8095(4) 0.108(3) Uani 0.50 1 d PU B 1
N1I N 0.66582(19) 0.7773(2) 0.93701(11) 0.0460(7) Uani 1 1 d . . .
C1I C 0.6428(2) 0.7527(3) 0.96991(13) 0.0502(9) Uani 1 1 d . . .
H1I H 0.6716 0.7441 0.9978 0.060 Uiso 1 1 calc R . .
S1S S 0.64763(4) 0.27688(5) 0.60565(3) 0.03336(15) Uani 1 1 d . . .
O1S O 0.64612(13) 0.17708(14) 0.60456(7) 0.0342(4) Uani 1 1 d . . .
O1W O 0.38517(15) 0.6350(2) 0.59436(9) 0.0502(6) Uani 1 1 d . . .
O2 O 0.23155(12) 0.58794(18) 0.56340(8) 0.0413(5) Uani 1 1 d . . .
H2 H 0.1939 0.6040 0.5697 0.050 Uiso 1 1 calc R . .
C2 C 0.12816(14) 0.49281(19) 0.46261(9) 0.0267(5) Uani 1 1 d . . .
C2A C 0.0608(6) 0.2908(7) 0.7592(5) 0.078(3) Uani 0.50 1 d P A 1
H2A1 H 0.1056 0.2561 0.7670 0.117 Uiso 0.50 1 calc PR A 1
H2A2 H 0.0496 0.3058 0.7292 0.117 Uiso 0.50 1 calc PR A 1
H2A3 H 0.0219 0.2544 0.7649 0.117 Uiso 0.50 1 calc PR A 1
C2A' C -0.2025(9) 0.2896(19) 0.7990(6) 0.149(9) Uani 0.50 1 d PU B 1
H2A4 H -0.1914 0.2553 0.8254 0.224 Uiso 0.50 1 calc PR B 1
H2A5 H -0.2334 0.2531 0.7767 0.224 Uiso 0.50 1 calc PR B 1
H2A6 H -0.2272 0.3460 0.8026 0.224 Uiso 0.50 1 calc PR B 1
N2I N 0.5725(2) 0.7422(3) 0.95710(12) 0.0596(9) Uani 1 1 d . . .
C2I C 0.6079(2) 0.7831(3) 0.90248(14) 0.0492(8) Uani 1 1 d . . .
H2I H 0.6093 0.7994 0.8748 0.059 Uiso 1 1 calc R . .
O2S O 0.66654(17) 0.31193(19) 0.56913(9) 0.0525(7) Uani 1 1 d . . .
O2W O 0.53296(15) 0.5990(2) 0.60988(9) 0.0553(7) Uani 1 1 d . . .
O3 O 0.33884(11) 0.51554(17) 0.53492(8) 0.0402(5) Uani 1 1 d . . .
H3 H 0.3471 0.5695 0.5430 0.048 Uiso 1 1 calc R . .
C3 C 0.14423(14) 0.53940(19) 0.50073(9) 0.0285(5) Uani 1 1 d . . .
C3A C 0.0690(6) 0.3750(7) 0.7841(3) 0.060(2) Uani 0.50 1 d P A 1
C3A' C -0.1414(6) 0.3096(6) 0.7885(3) 0.064(2) Uani 0.50 1 d PU B 1
N3H N 0.2653(7) 0.2919(8) 0.6019(4) 0.058(3) Uani 0.30 1 d PDU C 2
N3I N 0.3032(2) 0.3291(3) 0.62711(12) 0.0347(8) Uani 0.70 1 d PU D 1
C3I C 0.5489(2) 0.7614(3) 0.91511(13) 0.0519(9) Uani 1 1 d . . .
H3I H 0.5009 0.7598 0.8983 0.062 Uiso 1 1 calc R . .
O3S O 0.70149(13) 0.30512(18) 0.64464(8) 0.0426(5) Uani 1 1 d . . .
O3W O 0.79516(15) 0.42512(19) 0.62064(9) 0.0479(6) Uani 1 1 d . . .
O4 O 0.43420(13) 0.38275(16) 0.53558(9) 0.0459(6) Uani 1 1 d . . .
H4 H 0.4106 0.4303 0.5365 0.055 Uiso 1 1 d . . .
C4 C 0.21439(15) 0.5464(2) 0.52507(9) 0.0302(5) Uani 1 1 d . . .
C4A C 0.0338(9) 0.4517(8) 0.7553(8) 0.126(8) Uani 0.50 1 d P A 1
H4A1 H -0.0056 0.4769 0.7655 0.189 Uiso 0.50 1 calc PR A 1
H4A2 H 0.0151 0.4283 0.7267 0.189 Uiso 0.50 1 calc PR A 1
H4A3 H 0.0692 0.4993 0.7552 0.189 Uiso 0.50 1 calc PR A 1
C4A' C -0.1576(11) 0.3557(15) 0.7458(7) 0.125(6) Uani 0.50 1 d PU B 1
H4A4 H -0.1950 0.4015 0.7441 0.187 Uiso 0.50 1 calc PR B 1
H4A5 H -0.1740 0.3103 0.7236 0.187 Uiso 0.50 1 calc PR B 1
H4A6 H -0.1141 0.3851 0.7420 0.187 Uiso 0.50 1 calc PR B 1
N4H N 0.3653(7) 0.3481(8) 0.6387(5) 0.071(4) Uani 0.30 1 d PDU C 2
N4I N 0.2103(3) 0.3087(4) 0.57628(14) 0.0508(12) Uani 0.70 1 d PU D 1
C4I C 0.7410(2) 0.7909(3) 0.93778(16) 0.0554(10) Uani 1 1 d . . .
H4I1 H 0.7457 0.8462 0.9216 0.067 Uiso 1 1 calc R . .
H4I2 H 0.7692 0.8001 0.9672 0.067 Uiso 1 1 calc R . .
O4S O 0.57870(15) 0.3137(2) 0.60860(12) 0.0611(8) Uani 1 1 d . . .
O4W O 0.29802(16) 0.77273(19) 0.54094(9) 0.0484(6) Uani 1 1 d . . .
O5 O 0.45749(14) 0.21884(17) 0.57261(9) 0.0451(6) Uani 1 1 d . . .
H5 H 0.4880 0.2603 0.5744 0.054 Uiso 1 1 calc R . .
C5 C 0.26970(15) 0.50826(19) 0.51102(10) 0.0307(6) Uani 1 1 d . . .
C5I C 0.7698(3) 0.7132(6) 0.9199(2) 0.095(2) Uani 1 1 d . . .
H5I1 H 0.7577 0.6571 0.9325 0.143 Uiso 1 1 calc R . .
H5I2 H 0.8220 0.7189 0.9257 0.143 Uiso 1 1 calc R . .
H5I3 H 0.7491 0.7116 0.8894 0.143 Uiso 1 1 calc R . .
O5W O 0.42324(18) 0.8451(2) 0.65424(13) 0.0673(9) Uani 1 1 d . . .
O6 O 0.38408(12) 0.07419(15) 0.54119(7) 0.0336(4) Uani 1 1 d . . .
H6 H 0.3478 0.0461 0.5441 0.040 Uiso 1 1 calc R . .
C6 C 0.25555(15) 0.46102(19) 0.47339(10) 0.0296(5) Uani 1 1 d . . .
C6I C 0.5255(3) 0.7197(7) 0.98445(18) 0.099(3) Uani 1 1 d . . .
H6I1 H 0.5037 0.6600 0.9767 0.149 Uiso 1 1 calc R . .
H6I2 H 0.4877 0.7657 0.9811 0.149 Uiso 1 1 calc R . .
H6I3 H 0.5536 0.7185 1.0138 0.149 Uiso 1 1 calc R . .
O6W O 0.50181(18) 0.8893(2) 0.59848(10) 0.0621(8) Uani 1 1 d . . .
O7 O 0.25956(13) -0.00211(16) 0.54310(8) 0.0387(5) Uani 1 1 d . . .
H7 H 0.2536 -0.0214 0.5660 0.046 Uiso 1 1 calc R . .
C7 C 0.31671(18) 0.4163(2) 0.45972(11) 0.0378(7) Uani 1 1 d . . .
H26 H 0.3598 0.4548 0.4715 0.045 Uiso 1 1 calc R . .
C7I C 0.2467(3) 0.3703(3) 0.6061(2) 0.0780(17) Uani 0.70 1 d PU D 1
H7I H 0.2326 0.4308 0.6102 0.094 Uiso 0.70 1 calc PR D 1
O7W O 0.52991(16) 0.0649(2) 0.60414(12) 0.0628(9) Uani 1 1 d . . .
O8 O 0.13823(14) -0.00437(16) 0.57315(7) 0.0397(5) Uani 1 1 d . . .
H8 H 0.1118 0.0264 0.5846 0.048 Uiso 1 1 calc R . .
C8 C 0.29316(15) 0.2473(2) 0.46579(10) 0.0323(6) Uani 1 1 d . . .
H27 H 0.2543 0.2535 0.4415 0.039 Uiso 1 1 calc R . .
C8H C 0.3342(8) 0.2772(11) 0.6158(5) 0.062(4) Uani 0.30 1 d PDU C 2
H8H H 0.3584 0.2241 0.6105 0.074 Uiso 0.30 1 calc PR C 2
C8I C 0.3052(4) 0.2417(4) 0.6130(3) 0.0586(16) Uani 0.70 1 d PU D 1
H8I H 0.3423 0.1990 0.6235 0.070 Uiso 0.70 1 calc PR D 1
O9 O 0.01224(12) 0.07143(15) 0.52543(7) 0.0344(5) Uani 1 1 d . . .
H9 H 0.0246 0.0711 0.5518 0.041 Uiso 1 1 calc R . .
C9 C 0.33318(15) 0.3238(2) 0.48109(10) 0.0320(6) Uani 1 1 d . . .
C9H C 0.3122(8) 0.4094(11) 0.6367(6) 0.069(4) Uani 0.30 1 d PDU C 2
H9H H 0.3155 0.4654 0.6515 0.082 Uiso 0.30 1 calc PR C 2
C9I C 0.2482(4) 0.2271(6) 0.5832(3) 0.070(2) Uani 0.70 1 d PU D 1
H9I H 0.2346 0.1714 0.5687 0.084 Uiso 0.70 1 calc PR D 1
O10 O -0.09336(13) 0.19975(15) 0.49965(7) 0.0348(4) Uani 1 1 d . . .
H10 H -0.0671 0.1546 0.5081 0.042 Uiso 1 1 calc R . .
C10 C 0.38873(17) 0.3147(2) 0.51734(11) 0.0367(6) Uani 1 1 d . . .
C10H C 0.2122(10) 0.2349(11) 0.5744(5) 0.058(4) Uani 0.30 1 d PDU C 2
H10A H 0.1847 0.2023 0.5914 0.069 Uiso 0.30 1 calc PR C 2
H10B H 0.2370 0.1890 0.5612 0.069 Uiso 0.30 1 calc PR C 2
C10I C 0.3582(3) 0.3697(6) 0.6616(2) 0.0619(19) Uani 0.70 1 d PU D 1
H10C H 0.3389 0.4256 0.6713 0.074 Uiso 0.70 1 calc PR D 1
H10D H 0.3701 0.3266 0.6855 0.074 Uiso 0.70 1 calc PR D 1
O11 O -0.10584(12) 0.37822(15) 0.52109(7) 0.0316(4) Uani 1 1 d . . .
H11 H -0.1307 0.3337 0.5248 0.038 Uiso 1 1 calc R . .
C11 C 0.40380(17) 0.2308(2) 0.53707(10) 0.0360(6) Uani 1 1 d . . .
C11H C 0.1602(9) 0.2888(9) 0.5397(4) 0.039(3) Uani 0.30 1 d PU C 2
H11A H 0.1317 0.3297 0.5524 0.059 Uiso 0.30 1 calc PR C 2
H11B H 0.1283 0.2466 0.5206 0.059 Uiso 0.30 1 calc PR C 2
H11C H 0.1873 0.3244 0.5239 0.059 Uiso 0.30 1 calc PR C 2
C11I C 0.4238(4) 0.3922(7) 0.6491(3) 0.062(2) Uani 0.70 1 d PU D 1
H11D H 0.4412 0.3381 0.6374 0.093 Uiso 0.70 1 calc PR D 1
H11E H 0.4605 0.4133 0.6737 0.093 Uiso 0.70 1 calc PR D 1
H11F H 0.4135 0.4402 0.6277 0.093 Uiso 0.70 1 calc PR D 1
O12 O -0.03800(11) 0.51135(14) 0.49114(7) 0.0298(4) Uani 1 1 d . . .
H12 H -0.0659 0.5131 0.5069 0.036 Uiso 1 1 calc R . .
C12 C 0.36320(16) 0.1546(2) 0.52050(10) 0.0321(6) Uani 1 1 d . . .
C12H C 0.4422(10) 0.3527(15) 0.6556(7) 0.065(5) Uani 0.30 1 d PDU C 2
H12A H 0.4639 0.2956 0.6498 0.098 Uiso 0.30 1 calc PR C 2
H12B H 0.4533 0.3624 0.6861 0.098 Uiso 0.30 1 calc PR C 2
H12C H 0.4615 0.4031 0.6424 0.098 Uiso 0.30 1 calc PR C 2
C12I C 0.1414(6) 0.3301(11) 0.5460(5) 0.131(6) Uani 0.70 1 d PU D 1
H12D H 0.1333 0.2876 0.5223 0.196 Uiso 0.70 1 calc PR D 1
H12E H 0.1428 0.3923 0.5357 0.196 Uiso 0.70 1 calc PR D 1
H12F H 0.1025 0.3245 0.5599 0.196 Uiso 0.70 1 calc PR D 1
O13 O 0.20237(12) 0.59076(18) 0.67725(8) 0.0404(5) Uani 1 1 d . . .
H13 H 0.1995 0.6200 0.6550 0.048 Uiso 1 1 calc R . .
C13 C 0.30719(15) 0.1614(2) 0.48437(9) 0.0303(6) Uani 1 1 d . . .
O14 O 0.31221(13) 0.6865(2) 0.65306(8) 0.0451(6) Uani 1 1 d . E .
H14 H 0.3062 0.6543 0.6313 0.054 Uiso 1 1 calc R . .
C14 C 0.26387(16) 0.0777(2) 0.46596(10) 0.0324(6) Uani 1 1 d . . .
H29 H 0.2934 0.0237 0.4781 0.039 Uiso 1 1 calc R . .
O15 O 0.44660(13) 0.6665(2) 0.69494(9) 0.0488(7) Uani 1 1 d . . .
H15 H 0.4323 0.7200 0.6891 0.059 Uiso 1 1 d . . .
C15 C 0.13036(16) 0.10673(19) 0.45665(9) 0.0292(5) Uani 1 1 d . . .
H30 H 0.1286 0.1320 0.4298 0.035 Uiso 1 1 calc R . .
O16 O 0.57609(13) 0.58177(17) 0.71355(7) 0.0374(5) Uani 1 1 d . . .
H16 H 0.6073 0.5842 0.6999 0.045 Uiso 1 1 calc R . .
C16 C 0.19508(16) 0.07183(19) 0.48031(9) 0.0301(5) Uani 1 1 d . . .
O17 O 0.6450(2) 0.4465(2) 0.68473(13) 0.0747(12) Uani 1 1 d . E .
H17 H 0.6564 0.3990 0.6739 0.090 Uiso 1 1 calc R . .
C17 C 0.19638(18) 0.0331(2) 0.51923(10) 0.0346(6) Uani 1 1 d . . .
O18 O 0.63998(14) 0.26835(16) 0.71369(8) 0.0399(5) Uani 1 1 d . . .
H18 H 0.6577 0.2883 0.6947 0.048 Uiso 1 1 calc R . .
C18 C 0.13578(18) 0.03120(19) 0.53415(9) 0.0329(6) Uani 1 1 d . . .
O19 O 0.54707(13) 0.12458(18) 0.69226(8) 0.0418(5) Uani 1 1 d . . .
H19 H 0.5712 0.1726 0.6970 0.050 Uiso 1 1 calc R . .
C19 C 0.07173(16) 0.06948(18) 0.51040(9) 0.0292(5) Uani 1 1 d . . .
O20 O 0.42275(16) 0.0502(3) 0.64633(10) 0.0645(10) Uani 1 1 d . E .
H20 H 0.4446 0.0814 0.6321 0.077 Uiso 1 1 d . . .
C20 C 0.06836(16) 0.10638(18) 0.47041(8) 0.0272(5) Uani 1 1 d . . .
O21 O 0.30055(16) 0.0592(3) 0.67273(12) 0.0631(9) Uani 1 1 d . . .
H21 H 0.3100 0.0122 0.6607 0.076 Uiso 1 1 calc R . .
C21 C -0.00245(15) 0.14571(18) 0.44485(8) 0.0265(5) Uani 1 1 d . . .
H31 H -0.0415 0.1094 0.4519 0.032 Uiso 1 1 calc R . .
O22 O 0.17277(13) 0.12974(16) 0.67089(8) 0.0388(5) Uani 1 1 d . . .
H22 H 0.2095 0.0973 0.6738 0.047 Uiso 1 1 calc R . .
C22 C 0.02211(14) 0.31512(18) 0.44290(8) 0.0245(5) Uani 1 1 d . . .
H32 H 0.0526 0.3016 0.4252 0.029 Uiso 1 1 calc R . .
O23 O 0.09817(18) 0.2692(2) 0.63585(10) 0.0591(8) Uani 1 1 d . E .
H23 H 0.0579 0.2706 0.6411 0.071 Uiso 1 1 calc R . .
C23 C -0.01190(14) 0.24357(18) 0.45736(8) 0.0246(5) Uani 1 1 d . . .
O24 O 0.1182(2) 0.4375(2) 0.66918(11) 0.0743(12) Uani 1 1 d . . .
H24 H 0.1406 0.4870 0.6714 0.089 Uiso 1 1 d . . .
C24 C -0.05553(15) 0.26391(19) 0.48412(8) 0.0270(5) Uani 1 1 d . . .
C25 C -0.06505(15) 0.35398(19) 0.49453(9) 0.0268(5) Uani 1 1 d . . .
C26 C -0.03052(14) 0.42336(18) 0.47945(8) 0.0261(5) Uani 1 1 d . . .
C27 C 0.01393(14) 0.40577(18) 0.45301(8) 0.0246(5) Uani 1 1 d . . .
C28 C 0.05091(14) 0.48368(19) 0.43677(9) 0.0265(5) Uani 1 1 d . . .
H28 H 0.0255 0.5407 0.4409 0.032 Uiso 1 1 calc R . .
C29 C 0.3073(2) 0.4147(3) 0.41296(13) 0.0461(8) Uani 1 1 d . . .
H29A H 0.2931 0.4760 0.4014 0.055 Uiso 1 1 calc R . .
H29B H 0.2683 0.3721 0.4000 0.055 Uiso 1 1 calc R . .
C30 C 0.3758(3) 0.3859(4) 0.40134(17) 0.0649(13) Uani 1 1 d . . .
H30A H 0.4158 0.4240 0.4165 0.097 Uiso 1 1 calc R . .
H30B H 0.3694 0.3932 0.3710 0.097 Uiso 1 1 calc R . .
H30C H 0.3862 0.3222 0.4091 0.097 Uiso 1 1 calc R . .
C31 C 0.25072(17) 0.0706(2) 0.41783(10) 0.0363(6) Uani 1 1 d . . .
H31A H 0.2182 0.0188 0.4075 0.044 Uiso 1 1 calc R . .
H31B H 0.2267 0.1266 0.4047 0.044 Uiso 1 1 calc R . .
C32 C 0.3191(2) 0.0575(3) 0.40439(12) 0.0496(9) Uani 1 1 d . . .
H32A H 0.3520 0.1077 0.4151 0.074 Uiso 1 1 calc R . .
H32B H 0.3082 0.0563 0.3736 0.074 Uiso 1 1 calc R . .
H32C H 0.3415 0.0000 0.4157 0.074 Uiso 1 1 calc R . .
C33 C -0.01117(16) 0.1355(2) 0.39728(9) 0.0310(6) Uani 1 1 d . . .
H33A H 0.0247 0.1742 0.3889 0.037 Uiso 1 1 calc R . .
H33B H -0.0015 0.0717 0.3910 0.037 Uiso 1 1 calc R . .
C34 C -0.08513(18) 0.1616(3) 0.37157(10) 0.0387(7) Uani 1 1 d . . .
H34A H -0.1208 0.1223 0.3791 0.058 Uiso 1 1 calc R . .
H34B H -0.0878 0.1545 0.3416 0.058 Uiso 1 1 calc R . .
H34C H -0.0948 0.2250 0.3773 0.058 Uiso 1 1 calc R . .
C35 C 0.04450(16) 0.4749(2) 0.38912(9) 0.0317(6) Uani 1 1 d . . .
H35A H 0.0724 0.5242 0.3803 0.038 Uiso 1 1 calc R . .
H35B H 0.0656 0.4163 0.3837 0.038 Uiso 1 1 calc R . .
C36 C -0.03211(19) 0.4797(3) 0.36300(11) 0.0415(7) Uani 1 1 d . . .
H36A H -0.0597 0.4300 0.3710 0.062 Uiso 1 1 calc R . .
H36B H -0.0333 0.4743 0.3331 0.062 Uiso 1 1 calc R . .
H36C H -0.0531 0.5380 0.3679 0.062 Uiso 1 1 calc R . .
C37 C 0.36048(16) 0.5205(2) 0.75713(10) 0.0321(6) Uani 1 1 d . E .
H37 H 0.3723 0.4821 0.7811 0.038 Uiso 1 1 calc R . .
C38 C 0.28832(16) 0.5278(2) 0.73545(9) 0.0316(6) Uani 1 1 d . . .
C39 C 0.27286(16) 0.5852(2) 0.69970(10) 0.0342(6) Uani 1 1 d . E .
C40 C 0.32590(18) 0.6311(3) 0.68809(10) 0.0379(7) Uani 1 1 d . . .
C41 C 0.39771(17) 0.6203(3) 0.71030(10) 0.0375(7) Uani 1 1 d . E .
C42 C 0.41600(16) 0.5654(2) 0.74608(9) 0.0323(6) Uani 1 1 d . . .
C43 C 0.49321(15) 0.5570(2) 0.77187(9) 0.0313(6) Uani 1 1 d . E .
H43 H 0.5180 0.6139 0.7669 0.038 Uiso 1 1 calc R . .
C44 C 0.52723(15) 0.3895(2) 0.76947(9) 0.0305(6) Uani 1 1 d . E .
H44 H 0.4987 0.3769 0.7884 0.037 Uiso 1 1 calc R . .
C45 C 0.53187(15) 0.4789(2) 0.75666(8) 0.0296(5) Uani 1 1 d . . .
C46 C 0.57210(16) 0.4946(2) 0.72781(9) 0.0327(6) Uani 1 1 d . E .
C47 C 0.6069(2) 0.4241(2) 0.71314(12) 0.0416(8) Uani 1 1 d . . .
C48 C 0.60327(16) 0.3369(2) 0.72756(10) 0.0344(6) Uani 1 1 d . E .
C49 C 0.56250(16) 0.3178(2) 0.75586(9) 0.0318(6) Uani 1 1 d . . .
C50 C 0.55678(17) 0.2207(2) 0.77011(10) 0.0337(6) Uani 1 1 d . E .
H50 H 0.5975 0.1864 0.7639 0.040 Uiso 1 1 calc R . .
C51 C 0.42459(16) 0.1801(2) 0.75704(10) 0.0320(6) Uani 1 1 d . E .
H51 H 0.4244 0.2111 0.7823 0.038 Uiso 1 1 calc R . .
C52 C 0.48841(16) 0.1768(2) 0.74458(10) 0.0329(6) Uani 1 1 d . . .
C53 C 0.48723(18) 0.1335(2) 0.70692(11) 0.0389(7) Uani 1 1 d . E .
C54 C 0.4253(2) 0.0936(3) 0.68340(13) 0.0486(9) Uani 1 1 d . . .
C55 C 0.36294(19) 0.0959(3) 0.69686(13) 0.0446(8) Uani 1 1 d . E .
C56 C 0.36150(17) 0.1403(2) 0.73421(11) 0.0361(6) Uani 1 1 d . . .
C57 C 0.29145(19) 0.1429(3) 0.74694(12) 0.0411(7) Uani 1 1 d . E .
H57 H 0.2642 0.0877 0.7342 0.049 Uiso 1 1 calc R . .
C58 C 0.25817(16) 0.3107(2) 0.74442(10) 0.0344(6) Uani 1 1 d . E .
H58 H 0.2957 0.3192 0.7692 0.041 Uiso 1 1 calc R . .
C59 C 0.24659(16) 0.2238(2) 0.72691(10) 0.0334(6) Uani 1 1 d . . .
C60 C 0.19168(17) 0.2124(2) 0.69034(10) 0.0350(6) Uani 1 1 d . E .
C61 C 0.1507(2) 0.2858(3) 0.67209(12) 0.0463(8) Uani 1 1 d . . .
C62 C 0.1631(2) 0.3709(2) 0.68996(13) 0.0485(9) Uani 1 1 d . E .
C63 C 0.21645(18) 0.3856(2) 0.72679(11) 0.0382(7) Uani 1 1 d . . .
C64 C 0.22897(17) 0.4776(2) 0.74758(11) 0.0367(6) Uani 0.50 1 d P E 1
H64 H 0.1844 0.5136 0.7360 0.044 Uiso 0.50 1 calc PR E 1
C65 C 0.49875(16) 0.5533(2) 0.81904(9) 0.0310(6) Uani 1 1 d . . .
H65A H 0.4714 0.6046 0.8267 0.037 Uiso 1 1 calc R E .
H65B H 0.4767 0.4962 0.8255 0.037 Uiso 1 1 calc R . .
C66 C 0.57592(17) 0.5580(2) 0.84566(9) 0.0354(6) Uani 1 1 d . E .
H66A H 0.6016 0.5031 0.8411 0.053 Uiso 1 1 calc R . .
H66B H 0.5763 0.5623 0.8754 0.053 Uiso 1 1 calc R . .
H66C H 0.5994 0.6115 0.8376 0.053 Uiso 1 1 calc R . .
C67 C 0.56488(19) 0.2126(2) 0.81770(10) 0.0376(7) Uani 1 1 d . . .
H67A H 0.5260 0.2471 0.8252 0.045 Uiso 1 1 calc R E .
H67B H 0.5599 0.1480 0.8249 0.045 Uiso 1 1 calc R . .
C68 C 0.6365(2) 0.2479(3) 0.84328(11) 0.0482(8) Uani 1 1 d . E .
H68A H 0.6752 0.2180 0.8341 0.072 Uiso 1 1 calc R . .
H68B H 0.6417 0.2350 0.8731 0.072 Uiso 1 1 calc R . .
H68C H 0.6390 0.3137 0.8392 0.072 Uiso 1 1 calc R . .
C69 C 0.3001(2) 0.1354(3) 0.79297(12) 0.0457(8) Uani 1 1 d . . .
H69A H 0.3204 0.1928 0.8066 0.055 Uiso 1 1 calc R E .
H69B H 0.3345 0.0861 0.8043 0.055 Uiso 1 1 calc R . .
C70 C 0.2298(2) 0.1159(4) 0.80381(13) 0.0588(12) Uani 1 1 d . E .
H70A H 0.1967 0.1666 0.7944 0.088 Uiso 1 1 calc R . .
H70B H 0.2385 0.1086 0.8343 0.088 Uiso 1 1 calc R . .
H70C H 0.2089 0.0600 0.7897 0.088 Uiso 1 1 calc R . .
C71 C 0.2395(2) 0.4745(3) 0.79554(12) 0.0477(8) Uani 0.50 1 d P E 1
H71A H 0.2030 0.4344 0.8025 0.057 Uiso 0.50 1 calc PR E 1
H71B H 0.2874 0.4500 0.8093 0.057 Uiso 0.50 1 calc PR E 1
C72 C 0.2328(7) 0.5621(9) 0.8101(4) 0.082(3) Uani 0.50 1 d P E 1
H72A H 0.2757 0.5974 0.8097 0.123 Uiso 0.50 1 calc PR E 1
H72B H 0.2275 0.5592 0.8389 0.123 Uiso 0.50 1 calc PR E 1
H72C H 0.1906 0.5914 0.7919 0.123 Uiso 0.50 1 calc PR E 1
C72A C 0.1712(5) 0.4451(7) 0.8107(3) 0.0525(19) Uani 0.50 1 d P E 2
H72D H 0.1338 0.4913 0.8023 0.079 Uiso 0.50 1 calc PR E 2
H72E H 0.1843 0.4389 0.8414 0.079 Uiso 0.50 1 calc PR E 2
H72F H 0.1533 0.3868 0.7978 0.079 Uiso 0.50 1 calc PR E 2
C7H C 0.2467(3) 0.3703(3) 0.6061(2) 0.0780(17) Uani 0.30 1 d PDU C 2
H7H H 0.2024 0.3991 0.5935 0.094 Uiso 0.30 1 calc PR C 2
C64A C 0.22897(17) 0.4776(2) 0.74758(11) 0.0367(6) Uani 0.50 1 d P E 2
H64A H 0.1844 0.5136 0.7360 0.044 Uiso 0.50 1 calc PR E 2
C71A C 0.2395(2) 0.4745(3) 0.79554(12) 0.0477(8) Uani 0.50 1 d P E 2
H71C H 0.2547 0.5355 0.8071 0.057 Uiso 0.50 1 calc PR E 2
H71D H 0.2789 0.4318 0.8076 0.057 Uiso 0.50 1 calc PR E 2

loop_
_atom_site_aniso_label
_atom_site_aniso_U_11
_atom_site_aniso_U_22
_atom_site_aniso_U_33
_atom_site_aniso_U_23
_atom_site_aniso_U_13
_atom_site_aniso_U_12
O1 0.0239(9) 0.0442(12) 0.0404(12) -0.0166(10) 0.0039(9) 0.0016(8)
C1 0.0289(12) 0.0264(12) 0.0273(12) -0.0006(10) 0.0069(10) 0.0027(10)
O1A 0.121(8) 0.130(8) 0.071(5) -0.033(5) 0.039(5) -0.055(7)
O1A' 0.079(5) 0.081(6) 0.158(9) -0.054(6) 0.020(5) -0.005(4)
N1I 0.0503(18) 0.0369(14) 0.0490(17) -0.0055(12) 0.0092(14) -0.0020(12)
C1I 0.044(2) 0.060(2) 0.0432(19) -0.0056(17) 0.0058(16) -0.0076(17)
S1S 0.0327(3) 0.0276(3) 0.0329(3) -0.0023(3) -0.0042(3) 0.0050(3)
O1S 0.0383(11) 0.0271(9) 0.0340(10) -0.0018(8) 0.0032(8) 0.0050(9)
O1W 0.0458(14) 0.0593(16) 0.0449(14) -0.0075(12) 0.0107(11) -0.0121(12)
O2 0.0282(10) 0.0461(13) 0.0434(13) -0.0188(10) -0.0021(9) 0.0049(9)
C2 0.0233(11) 0.0271(12) 0.0280(12) 0.0015(10) 0.0035(10) 0.0011(9)
C2A 0.071(6) 0.042(4) 0.128(10) -0.040(5) 0.036(7) -0.009(4)
C2A' 0.078(7) 0.26(2) 0.092(10) 0.077(14) -0.013(7) -0.035(12)
N2I 0.0450(18) 0.085(3) 0.0446(18) -0.0080(18) 0.0046(15) -0.0182(18)
C2I 0.057(2) 0.0428(18) 0.0474(19) 0.0004(15) 0.0135(17) 0.0065(16)
O2S 0.0622(17) 0.0459(14) 0.0419(14) 0.0102(11) -0.0006(12) -0.0123(13)
O2W 0.0398(13) 0.086(2) 0.0385(13) -0.0058(14) 0.0074(11) -0.0043(14)
O3 0.0229(9) 0.0402(12) 0.0516(14) -0.0140(10) -0.0013(9) 0.0033(9)
C3 0.0223(11) 0.0289(12) 0.0330(13) -0.0020(10) 0.0050(10) 0.0029(9)
C3A 0.074(6) 0.055(5) 0.051(5) -0.005(4) 0.020(4) -0.016(4)
C3A' 0.076(5) 0.041(4) 0.072(5) -0.024(4) 0.017(4) -0.004(4)
N3H 0.058(6) 0.051(5) 0.059(7) 0.004(5) 0.007(5) 0.004(5)
N3I 0.0336(18) 0.0378(19) 0.0297(17) -0.0067(15) 0.0028(14) -0.0013(15)
C3I 0.049(2) 0.059(2) 0.0443(19) -0.0070(17) 0.0044(16) -0.0035(17)
O3S 0.0384(12) 0.0442(13) 0.0360(12) -0.0096(10) -0.0073(9) -0.0051(10)
O3W 0.0407(13) 0.0476(14) 0.0499(15) 0.0056(11) 0.0019(11) -0.0048(11)
O4 0.0348(11) 0.0309(11) 0.0608(16) -0.0075(11) -0.0078(11) 0.0044(9)
C4 0.0251(12) 0.0294(12) 0.0330(14) -0.0056(11) 0.0019(10) 0.0018(10)
C4A 0.108(10) 0.046(5) 0.26(2) 0.050(9) 0.110(14) 0.036(6)
C4A' 0.118(12) 0.126(14) 0.152(13) 0.042(12) 0.073(10) 0.018(11)
N4H 0.082(7) 0.046(6) 0.066(9) -0.015(6) -0.015(7) 0.001(5)
N4I 0.046(2) 0.061(3) 0.033(2) 0.0185(19) -0.0117(17) -0.025(2)
C4I 0.046(2) 0.060(2) 0.061(2) 0.003(2) 0.0153(19) -0.0068(18)
O4S 0.0353(13) 0.0486(15) 0.088(2) -0.0172(15) -0.0045(14) 0.0136(11)
O4W 0.0527(15) 0.0478(14) 0.0489(14) 0.0002(11) 0.0207(12) -0.0053(11)
O5 0.0360(12) 0.0369(12) 0.0508(14) -0.0045(10) -0.0102(11) 0.0086(9)
C5 0.0236(12) 0.0274(12) 0.0381(15) -0.0023(11) 0.0023(11) 0.0016(10)
C5I 0.044(2) 0.153(7) 0.087(4) -0.060(4) 0.011(3) -0.002(3)
O5W 0.0516(17) 0.0560(18) 0.087(2) 0.0126(16) 0.0040(16) 0.0045(14)
O6 0.0294(10) 0.0312(10) 0.0352(11) -0.0012(8) -0.0008(9) 0.0087(8)
C6 0.0238(12) 0.0266(12) 0.0373(14) 0.0024(11) 0.0059(11) 0.0064(10)
C6I 0.064(3) 0.185(8) 0.050(3) -0.010(4) 0.017(2) -0.048(4)
O6W 0.0583(18) 0.0591(18) 0.0535(17) -0.0004(14) -0.0135(14) 0.0074(14)
O7 0.0383(12) 0.0376(11) 0.0353(11) 0.0080(9) 0.0009(9) 0.0120(9)
C7 0.0321(14) 0.0365(15) 0.0475(18) 0.0078(13) 0.0151(13) 0.0090(12)
C7I 0.052(2) 0.041(2) 0.124(5) 0.009(2) -0.009(3) 0.0027(17)
O7W 0.0420(14) 0.0601(17) 0.090(2) 0.0398(17) 0.0236(15) 0.0201(13)
O8 0.0490(13) 0.0339(11) 0.0333(11) 0.0094(9) 0.0056(10) 0.0060(10)
C8 0.0241(12) 0.0379(14) 0.0334(14) -0.0016(12) 0.0047(11) 0.0075(11)
C8H 0.060(7) 0.052(8) 0.059(9) -0.015(7) -0.008(7) 0.004(6)
C8I 0.040(3) 0.039(3) 0.095(5) 0.000(3) 0.014(3) 0.001(2)
O9 0.0349(11) 0.0344(11) 0.0323(10) 0.0033(9) 0.0056(9) -0.0021(8)
C9 0.0235(12) 0.0330(13) 0.0389(15) -0.0023(11) 0.0069(11) 0.0092(10)
C9H 0.068(8) 0.065(8) 0.076(11) -0.022(8) 0.024(8) -0.012(6)
C9I 0.043(3) 0.070(4) 0.097(6) -0.047(4) 0.020(4) -0.022(3)
O10 0.0369(11) 0.0306(10) 0.0386(11) 0.0012(9) 0.0129(9) -0.0002(8)
C10 0.0288(13) 0.0309(13) 0.0450(17) -0.0050(13) -0.0004(12) 0.0076(11)
C10H 0.056(8) 0.058(8) 0.053(8) 0.014(5) 0.001(6) -0.006(7)
C10I 0.041(3) 0.103(6) 0.041(3) -0.031(3) 0.008(2) -0.015(3)
O11 0.0317(10) 0.0316(10) 0.0335(10) -0.0050(8) 0.0120(8) 0.0013(8)
C11 0.0305(14) 0.0379(15) 0.0348(15) -0.0065(12) -0.0001(12) 0.0084(12)
C11H 0.053(7) 0.032(5) 0.027(5) -0.004(5) -0.001(4) -0.003(5)
C11I 0.041(3) 0.089(6) 0.050(4) -0.013(4) 0.001(3) -0.019(3)
O12 0.0284(9) 0.0257(9) 0.0355(10) -0.0038(8) 0.0083(8) 0.0016(7)
C12 0.0300(13) 0.0311(13) 0.0321(14) -0.0039(11) 0.0022(11) 0.0099(11)
C12H 0.073(8) 0.059(10) 0.052(10) -0.005(9) -0.006(9) -0.014(7)
C12I 0.084(7) 0.144(11) 0.117(9) 0.092(9) -0.061(7) -0.063(6)
O13 0.0265(10) 0.0481(13) 0.0419(12) 0.0149(10) 0.0003(9) 0.0063(9)
C13 0.0258(12) 0.0311(13) 0.0320(13) -0.0054(11) 0.0038(10) 0.0083(10)
O14 0.0306(11) 0.0631(16) 0.0390(12) 0.0251(12) 0.0043(10) 0.0104(11)
C14 0.0278(13) 0.0321(13) 0.0338(14) -0.0056(11) 0.0014(11) 0.0086(11)
O15 0.0291(11) 0.0683(17) 0.0476(14) 0.0303(13) 0.0073(10) 0.0020(11)
C15 0.0318(13) 0.0284(12) 0.0240(11) -0.0031(10) 0.0011(10) 0.0064(10)
O16 0.0393(12) 0.0415(12) 0.0346(11) -0.0049(9) 0.0153(9) -0.0129(9)
C16 0.0319(13) 0.0244(12) 0.0301(13) -0.0014(10) 0.0010(11) 0.0064(10)
O17 0.114(3) 0.0452(15) 0.099(3) -0.0183(16) 0.089(3) -0.0240(17)
C17 0.0404(16) 0.0249(12) 0.0329(14) -0.0021(11) -0.0008(12) 0.0082(11)
O18 0.0411(12) 0.0380(12) 0.0485(13) -0.0103(10) 0.0263(11) -0.0114(9)
C18 0.0432(16) 0.0246(12) 0.0267(13) 0.0022(10) 0.0014(12) 0.0026(11)
O19 0.0331(11) 0.0456(13) 0.0491(14) -0.0167(11) 0.0147(10) -0.0124(10)
C19 0.0339(13) 0.0226(11) 0.0300(13) -0.0009(10) 0.0059(11) -0.0014(10)
O20 0.0440(15) 0.093(2) 0.0614(18) -0.0466(18) 0.0214(13) -0.0229(15)
C20 0.0319(13) 0.0210(11) 0.0243(11) -0.0017(9) -0.0006(10) 0.0036(9)
O21 0.0370(14) 0.077(2) 0.075(2) -0.0362(18) 0.0141(14) -0.0162(14)
C21 0.0295(12) 0.0232(11) 0.0248(12) -0.0031(9) 0.0033(10) 0.0020(9)
O22 0.0344(11) 0.0347(11) 0.0444(13) 0.0044(9) 0.0049(10) -0.0025(9)
C22 0.0223(11) 0.0274(12) 0.0214(11) -0.0033(9) 0.0016(9) 0.0011(9)
O23 0.0617(18) 0.0440(14) 0.0516(16) 0.0067(12) -0.0216(14) 0.0007(13)
C23 0.0237(11) 0.0251(11) 0.0219(11) -0.0036(9) 0.0001(9) 0.0022(9)
O24 0.084(2) 0.0369(14) 0.070(2) 0.0124(14) -0.0399(18) 0.0039(14)
C24 0.0281(12) 0.0279(12) 0.0227(11) -0.0004(9) 0.0024(10) 0.0005(10)
C25 0.0240(11) 0.0289(12) 0.0264(12) -0.0015(10) 0.0046(10) 0.0034(10)
C26 0.0240(11) 0.0259(11) 0.0252(12) -0.0038(9) 0.0005(9) 0.0039(9)
C27 0.0212(11) 0.0268(11) 0.0230(11) -0.0003(9) 0.0007(9) 0.0016(9)
C28 0.0231(11) 0.0276(12) 0.0266(12) 0.0027(10) 0.0026(9) 0.0024(9)
C29 0.0410(18) 0.049(2) 0.0481(19) -0.0003(16) 0.0120(15) 0.0021(15)
C30 0.055(2) 0.080(3) 0.071(3) 0.013(2) 0.037(2) 0.022(2)
C31 0.0295(14) 0.0460(17) 0.0301(14) -0.0087(12) 0.0017(11) 0.0077(12)
C32 0.0365(17) 0.072(3) 0.0362(16) -0.0140(17) 0.0022(14) 0.0139(16)
C33 0.0317(13) 0.0333(14) 0.0252(12) -0.0044(10) 0.0021(10) 0.0020(11)
C34 0.0336(14) 0.0470(17) 0.0294(14) -0.0072(13) -0.0030(12) 0.0032(13)
C35 0.0284(13) 0.0381(14) 0.0266(12) 0.0006(11) 0.0035(10) 0.0023(11)
C36 0.0389(16) 0.0502(19) 0.0302(14) 0.0034(13) -0.0003(13) 0.0070(14)
C37 0.0287(13) 0.0316(13) 0.0319(14) 0.0073(11) 0.0004(11) 0.0009(10)
C38 0.0284(13) 0.0318(13) 0.0305(13) 0.0045(11) -0.0001(11) 0.0016(10)
C39 0.0284(13) 0.0380(15) 0.0334(14) 0.0062(12) 0.0028(11) 0.0066(11)
C40 0.0327(14) 0.0465(17) 0.0315(14) 0.0135(13) 0.0025(12) 0.0077(12)
C41 0.0298(14) 0.0483(18) 0.0317(14) 0.0140(13) 0.0029(11) -0.0018(12)
C42 0.0261(12) 0.0387(15) 0.0297(13) 0.0071(11) 0.0026(10) 0.0041(11)
C43 0.0259(12) 0.0390(14) 0.0267(12) 0.0056(11) 0.0024(10) -0.0033(11)
C44 0.0263(12) 0.0403(15) 0.0235(12) 0.0038(11) 0.0041(10) -0.0004(11)
C45 0.0245(12) 0.0405(15) 0.0212(11) 0.0014(10) 0.0011(10) -0.0019(11)
C46 0.0306(13) 0.0391(15) 0.0284(13) -0.0044(11) 0.0078(11) -0.0125(11)
C47 0.0443(18) 0.0438(17) 0.0451(17) -0.0116(14) 0.0268(15) -0.0181(14)
C48 0.0274(13) 0.0432(16) 0.0318(14) -0.0086(12) 0.0063(11) -0.0057(12)
C49 0.0262(12) 0.0415(15) 0.0245(12) 0.0023(11) 0.0006(10) -0.0007(11)
C50 0.0297(14) 0.0424(16) 0.0263(12) 0.0017(11) 0.0023(11) 0.0060(12)
C51 0.0310(13) 0.0342(14) 0.0288(13) 0.0015(11) 0.0041(11) 0.0047(11)
C52 0.0298(13) 0.0344(14) 0.0331(14) 0.0019(11) 0.0056(11) 0.0019(11)
C53 0.0356(15) 0.0416(17) 0.0402(16) -0.0056(13) 0.0107(13) -0.0016(13)
C54 0.0397(18) 0.058(2) 0.049(2) -0.0222(17) 0.0120(15) -0.0055(16)
C55 0.0347(16) 0.0469(18) 0.050(2) -0.0106(15) 0.0070(14) -0.0058(14)
C56 0.0314(14) 0.0350(14) 0.0402(16) 0.0035(12) 0.0062(12) 0.0009(11)
C57 0.0370(16) 0.0405(16) 0.0464(18) 0.0143(14) 0.0119(14) 0.0043(13)
C58 0.0264(13) 0.0392(15) 0.0353(14) 0.0121(12) 0.0035(11) -0.0022(11)
C59 0.0285(13) 0.0338(14) 0.0360(15) 0.0124(12) 0.0047(11) -0.0006(11)
C60 0.0342(14) 0.0334(14) 0.0356(15) 0.0096(12) 0.0057(12) -0.0037(11)
C61 0.0471(19) 0.0387(17) 0.0436(18) 0.0128(14) -0.0058(15) -0.0011(14)
C62 0.052(2) 0.0344(16) 0.0454(19) 0.0111(14) -0.0123(16) -0.0005(14)
C63 0.0376(15) 0.0332(14) 0.0376(16) 0.0109(12) -0.0015(13) -0.0051(12)
C64 0.0302(14) 0.0385(15) 0.0377(16) 0.0090(13) 0.0019(12) -0.0015(12)
C65 0.0285(13) 0.0388(14) 0.0236(12) 0.0025(11) 0.0028(10) 0.0000(11)
C66 0.0339(14) 0.0436(16) 0.0258(13) -0.0006(12) 0.0024(11) -0.0014(12)
C67 0.0407(16) 0.0448(17) 0.0251(13) 0.0043(12) 0.0042(12) 0.0046(13)
C68 0.0436(18) 0.068(2) 0.0276(14) -0.0007(15) -0.0009(13) 0.0054(17)
C69 0.0371(17) 0.051(2) 0.0437(18) 0.0119(15) 0.0004(14) -0.0044(14)
C70 0.0390(19) 0.096(4) 0.0420(19) 0.028(2) 0.0113(15) 0.003(2)
C71 0.0439(18) 0.058(2) 0.0385(17) 0.0116(16) 0.0065(14) -0.0012(16)
C72 0.089(8) 0.082(8) 0.070(7) -0.023(6) 0.011(6) 0.027(6)
C72A 0.057(5) 0.068(5) 0.042(4) 0.001(3) 0.030(4) -0.005(4)
C7H 0.052(2) 0.041(2) 0.124(5) 0.009(2) -0.009(3) 0.0027(17)
C64A 0.0302(14) 0.0385(15) 0.0377(16) 0.0090(13) 0.0019(12) -0.0015(12)
C71A 0.0439(18) 0.058(2) 0.0385(17) 0.0116(16) 0.0065(14) -0.0012(16)

loop_
_atom_type_symbol
_atom_type_description
_atom_type_scat_dispersion_real
_atom_type_scat_dispersion_imag
_atom_type_scat_source
C C -0.0020 0.0017 'International Tables Vol C Tables 4.2.6.8 and 6.1.1.4'
H H 0.0000 0.0000 'International Tables Vol C Tables 4.2.6.8 and 6.1.1.4'
N N -0.0031 0.0035 'International Tables Vol C Tables 4.2.6.8 and 6.1.1.4'
O O -0.0041 0.0065 'International Tables Vol C Tables 4.2.6.8 and 6.1.1.4'
S S 0.1098 0.1311 'International Tables Vol C Tables 4.2.6.8 and 6.1.1.4'

loop_
_geom_angle_atom_site_label_1
_geom_angle_atom_site_label_2
_geom_angle_atom_site_label_3
_geom_angle
C3 O1 H1 109.5
C6 C1 C2 122.8(3)
C6 C1 H25 118.6
C2 C1 H25 118.6
C1I N1I C2I 108.6(4)
C1I N1I C4I 124.4(4)
C2I N1I C4I 126.9(4)
N1I C1I N2I 107.7(4)
N1I C1I H1I 126.1
N2I C1I H1I 126.1
O2S S1S O4S 110.6(2)
O2S S1S O1S 110.24(16)
O4S S1S O1S 111.06(17)
O2S S1S O3S 110.38(16)
O4S S1S O3S 106.64(18)
O1S S1S O3S 107.78(14)
C4 O2 H2 109.5
C1 C2 C3 117.4(2)
C1 C2 C28 122.1(2)
C3 C2 C28 120.4(2)
C1I N2I C3I 110.3(4)
C1I N2I C6I 125.2(4)
C3I N2I C6I 124.4(4)
C3I C2I N1I 107.7(4)
C3I C2I H2I 126.2
N1I C2I H2I 126.2
C5 O3 H3 109.5
O1 C3 C4 114.4(2)
O1 C3 C2 124.6(2)
C4 C3 C2 120.9(3)
O1A C3A C2A 128.9(12)
O1A C3A C4A 122.7(13)
C2A C3A C4A 108.3(12)
O1A' C3A' C2A' 127.1(13)
O1A' C3A' C4A' 122.3(13)
C2A' C3A' C4A' 110.5(13)
C8H N3H C10H 128.1(13)
C7I N3I C8I 110.8(5)
C7I N3I C10I 124.8(5)
C8I N3I C10I 124.4(6)
C2I C3I N2I 105.7(4)
C2I C3I H3I 127.2
N2I C3I H3I 127.2
C10 O4 H4 109.4
O2 C4 C5 117.7(3)
O2 C4 C3 122.4(3)
C5 C4 C3 119.9(3)
C8H N4H C9H 105.6(12)
C8H N4H C12H 121.4(15)
C9H N4H C12H 132.6(14)
C7I N4I C9I 107.4(5)
C7I N4I C12I 122.9(9)
C9I N4I C12I 129.6(9)
C5I C4I N1I 111.5(4)
C5I C4I H4I1 109.3
N1I C4I H4I1 109.3
C5I C4I H4I2 109.3
N1I C4I H4I2 109.3
H4I1 C4I H4I2 108.0
C11 O5 H5 109.5
O3 C5 C6 119.5(3)
O3 C5 C4 119.9(3)
C6 C5 C4 120.6(3)
C4I C5I H5I1 109.5
C4I C5I H5I2 109.5
H5I1 C5I H5I2 109.5
C4I C5I H5I3 109.5
H5I1 C5I H5I3 109.5
H5I2 C5I H5I3 109.5
C12 O6 H6 109.5
C5 C6 C1 118.3(3)
C5 C6 C7 119.5(3)
C1 C6 C7 122.2(3)
N2I C6I H6I1 109.5
N2I C6I H6I2 109.5
H6I1 C6I H6I2 109.5
N2I C6I H6I3 109.5
H6I1 C6I H6I3 109.5
H6I2 C6I H6I3 109.5
C17 O7 H7 109.5
C29 C7 C6 114.3(3)
C29 C7 C9 114.4(3)
C6 C7 C9 109.7(3)
C29 C7 H26 105.9
C6 C7 H26 105.9
C9 C7 H26 105.9
N3I C7I N4I 106.1(5)
N3I C7I H7I 126.9
N4I C7I H7I 126.9
C18 O8 H8 109.5
C9 C8 C13 123.2(3)
C9 C8 H27 118.4
C13 C8 H27 118.4
N3H C8H N4H 109.8(13)
N3H C8H H8H 125.1
N4H C8H H8H 125.1
C9I C8I N3I 108.8(6)
C9I C8I H8I 125.6
N3I C8I H8I 125.6
C19 O9 H9 109.5
C8 C9 C10 118.0(3)
C8 C9 C7 121.7(3)
C10 C9 C7 120.2(3)
N4H C9H H9H 127.1
C8I C9I N4I 106.8(5)
C8I C9I H9I 126.6
N4I C9I H9I 126.6
C24 O10 H10 109.5
O4 C10 C9 125.1(3)
O4 C10 C11 114.4(3)
C9 C10 C11 120.5(3)
N3H C10H C11H 112.9(12)
N3H C10H H10A 109.0
C11H C10H H10A 109.0
N3H C10H H10B 109.0
C11H C10H H10B 109.0
H10A C10H H10B 107.8
C11I C10I N3I 112.4(6)
C11I C10I H10C 109.1
N3I C10I H10C 109.1
C11I C10I H10D 109.1
N3I C10I H10D 109.1
H10C C10I H10D 107.9
C25 O11 H11 109.5
O5 C11 C10 122.5(3)
O5 C11 C12 117.4(3)
C10 C11 C12 120.1(3)
C10H C11H H11A 109.5
C10H C11H H11B 109.5
H11A C11H H11B 109.5
C10H C11H H11C 109.5
H11A C11H H11C 109.5
H11B C11H H11C 109.5
C26 O12 H12 109.5
O6 C12 C13 123.5(3)
O6 C12 C11 115.8(3)
C13 C12 C11 120.7(3)
N4H C12H H12A 109.5
N4H C12H H12B 109.5
H12A C12H H12B 109.5
N4H C12H H12C 109.5
H12A C12H H12C 109.5
H12B C12H H12C 109.5
C39 O13 H13 109.5
C12 C13 C8 117.3(3)
C12 C13 C14 120.5(3)
C8 C13 C14 122.1(3)
C40 O14 H14 109.5
C16 C14 C13 110.9(2)
C16 C14 C31 112.8(2)
C13 C14 C31 113.0(3)
C16 C14 H29 106.5
C13 C14 H29 106.5
C31 C14 H29 106.5
C41 O15 H15 109.4
C20 C15 C16 123.0(3)
C20 C15 H30 118.5
C16 C15 H30 118.5
C46 O16 H16 109.5
C15 C16 C17 117.8(3)
C15 C16 C14 122.5(3)
C17 C16 C14 119.7(3)
C47 O17 H17 109.5
O7 C17 C18 120.0(3)
O7 C17 C16 118.9(3)
C18 C17 C16 121.1(3)
C48 O18 H18 109.5
O8 C18 C17 120.6(3)
O8 C18 C19 119.2(3)
C17 C18 C19 120.1(3)
C53 O19 H19 109.5
O9 C19 C18 120.8(3)
O9 C19 C20 119.3(3)
C18 C19 C20 119.9(3)
C54 O20 H20 109.4
C15 C20 C19 118.0(3)
C15 C20 C21 123.2(2)
C19 C20 C21 118.8(3)
C55 O21 H21 109.5
C23 C21 C20 111.3(2)
C23 C21 C33 112.2(2)
C20 C21 C33 111.9(2)
C23 C21 H31 107.0
C20 C21 H31 107.0
C33 C21 H31 107.0
C60 O22 H22 109.5
C23 C22 C27 123.5(3)
C23 C22 H32 118.2
C27 C22 H32 118.2
C61 O23 H23 109.5
C22 C23 C24 117.9(2)
C22 C23 C21 121.7(2)
C24 C23 C21 120.4(2)
C62 O24 H24 109.4
O10 C24 C25 116.6(3)
O10 C24 C23 123.5(3)
C25 C24 C23 119.8(3)
O11 C25 C26 116.6(2)
O11 C25 C24 122.7(3)
C26 C25 C24 120.6(3)
O12 C26 C25 120.2(2)
O12 C26 C27 118.5(2)
C25 C26 C27 121.2(2)
C26 C27 C22 116.9(2)
C26 C27 C28 120.0(2)
C22 C27 C28 123.1(2)
C27 C28 C2 110.6(2)
C27 C28 C35 111.8(2)
C2 C28 C35 112.7(2)
C27 C28 H28 107.1
C2 C28 H28 107.1
C35 C28 H28 107.1
C7 C29 C30 112.0(4)
C7 C29 H29A 109.2
C30 C29 H29A 109.2
C7 C29 H29B 109.2
C30 C29 H29B 109.2
H29A C29 H29B 107.9
C29 C30 H30A 109.5
C29 C30 H30B 109.5
H30A C30 H30B 109.5
C29 C30 H30C 109.5
H30A C30 H30C 109.5
H30B C30 H30C 109.5
C32 C31 C14 112.5(3)
C32 C31 H31A 109.1
C14 C31 H31A 109.1
C32 C31 H31B 109.1
C14 C31 H31B 109.1
H31A C31 H31B 107.8
C31 C32 H32A 109.5
C31 C32 H32B 109.5
H32A C32 H32B 109.5
C31 C32 H32C 109.5
H32A C32 H32C 109.5
H32B C32 H32C 109.5
C34 C33 C21 112.7(2)
C34 C33 H33A 109.1
C21 C33 H33A 109.1
C34 C33 H33B 109.1
C21 C33 H33B 109.1
H33A C33 H33B 107.8
C33 C34 H34A 109.5
C33 C34 H34B 109.5
H34A C34 H34B 109.5
C33 C34 H34C 109.5
H34A C34 H34C 109.5
H34B C34 H34C 109.5
C36 C35 C28 112.6(3)
C36 C35 H35A 109.1
C28 C35 H35A 109.1
C36 C35 H35B 109.1
C28 C35 H35B 109.1
H35A C35 H35B 107.8
C35 C36 H36A 109.5
C35 C36 H36B 109.5
H36A C36 H36B 109.5
C35 C36 H36C 109.5
H36A C36 H36C 109.5
H36B C36 H36C 109.5
C42 C37 C38 124.6(3)
C42 C37 H37 117.7
C38 C37 H37 117.7
C37 C38 C39 116.1(3)
C37 C38 C64 123.8(3)
C39 C38 C64 120.1(3)
C40 C39 O13 122.2(3)
C40 C39 C38 121.0(3)
O13 C39 C38 116.8(3)
C39 C40 O14 122.0(3)
C39 C40 C41 120.9(3)
O14 C40 C41 117.0(3)
O15 C41 C42 123.5(3)
O15 C41 C40 116.0(3)
C42 C41 C40 120.5(3)
C37 C42 C41 116.8(3)
C37 C42 C43 122.0(3)
C41 C42 C43 121.2(3)
C42 C43 C45 111.8(2)
C42 C43 C65 111.9(2)
C45 C43 C65 113.2(2)
C42 C43 H43 106.5
C45 C43 H43 106.5
C65 C43 H43 106.5
C49 C44 C45 123.1(3)
C49 C44 H44 118.5
C45 C44 H44 118.5
C46 C45 C44 117.0(3)
C46 C45 C43 120.4(3)
C44 C45 C43 122.6(3)
O16 C46 C47 120.3(3)
O16 C46 C45 118.5(3)
C47 C46 C45 121.2(3)
O17 C47 C48 122.9(3)
O17 C47 C46 116.7(3)
C48 C47 C46 120.3(3)
C47 C48 O18 119.5(3)
C47 C48 C49 120.4(3)
O18 C48 C49 120.0(3)
C44 C49 C48 118.0(3)
C44 C49 C50 122.3(3)
C48 C49 C50 119.7(3)
C52 C50 C49 110.7(2)
C52 C50 C67 112.2(3)
C49 C50 C67 113.1(3)
C52 C50 H50 106.8
C49 C50 H50 106.8
C67 C50 H50 106.8
C56 C51 C52 123.1(3)
C56 C51 H51 118.5
C52 C51 H51 118.5
C53 C52 C51 117.7(3)
C53 C52 C50 120.2(3)
C51 C52 C50 122.1(3)
O19 C53 C54 116.8(3)
O19 C53 C52 122.4(3)
C54 C53 C52 120.6(3)
O20 C54 C53 121.8(3)
O20 C54 C55 117.5(3)
C53 C54 C55 120.7(3)
O21 C55 C54 120.7(3)
O21 C55 C56 118.7(3)
C54 C55 C56 120.5(3)
C51 C56 C55 117.4(3)
C51 C56 C57 124.2(3)
C55 C56 C57 118.3(3)
C69 C57 C56 113.9(3)
C69 C57 C59 113.8(3)
C56 C57 C59 110.5(3)
C69 C57 H57 106.0
C56 C57 H57 106.0
C59 C57 H57 106.0
C59 C58 C63 122.4(3)
C59 C58 H58 118.8
C63 C58 H58 118.8
C60 C59 C58 118.1(3)
C60 C59 C57 120.2(3)
C58 C59 C57 121.7(3)
O22 C60 C61 115.7(3)
O22 C60 C59 123.9(3)
C61 C60 C59 120.3(3)
O23 C61 C62 122.7(3)
O23 C61 C60 116.9(3)
C62 C61 C60 120.5(3)
O24 C62 C61 114.8(3)
O24 C62 C63 123.8(3)
C61 C62 C63 121.4(3)
C62 C63 C58 117.2(3)
C62 C63 C64 122.1(3)
C58 C63 C64 120.7(3)
C38 C64 C63 111.5(3)
C38 C64 C71 112.2(3)
C63 C64 C71 113.7(3)
C38 C64 H64 106.3
C63 C64 H64 106.3
C71 C64 H64 106.3
C66 C65 C43 112.6(2)
C66 C65 H65A 109.1
C43 C65 H65A 109.1
C66 C65 H65B 109.1
C43 C65 H65B 109.1
H65A C65 H65B 107.8
C65 C66 H66A 109.5
C65 C66 H66B 109.5
H66A C66 H66B 109.5
C65 C66 H66C 109.5
H66A C66 H66C 109.5
H66B C66 H66C 109.5
C68 C67 C50 112.2(3)
C68 C67 H67A 109.2
C50 C67 H67A 109.2
C68 C67 H67B 109.2
C50 C67 H67B 109.2
H67A C67 H67B 107.9
C67 C68 H68A 109.5
C67 C68 H68B 109.5
H68A C68 H68B 109.5
C67 C68 H68C 109.5
H68A C68 H68C 109.5
H68B C68 H68C 109.5
C57 C69 C70 112.3(3)
C57 C69 H69A 109.1
C70 C69 H69A 109.1
C57 C69 H69B 109.1
C70 C69 H69B 109.1
H69A C69 H69B 107.9
C69 C70 H70A 109.5
C69 C70 H70B 109.5
H70A C70 H70B 109.5
C69 C70 H70C 109.5
H70A C70 H70C 109.5
H70B C70 H70C 109.5
C72 C71 C64 109.0(6)
C72 C71 H71A 109.9
C64 C71 H71A 109.9
C72 C71 H71B 109.9
C64 C71 H71B 109.9
H71A C71 H71B 108.3
H72D C72A H72E 109.5
H72D C72A H72F 109.5
H72E C72A H72F 109.5

loop_
_geom_bond_atom_site_label_1
_geom_bond_atom_site_label_2
_geom_bond_distance
O1 C3 1.370(3)
O1 H1 0.8400
C1 C6 1.389(4)
C1 C2 1.391(4)
C1 H25 0.9500
O1A C3A 1.155(13)
O1A' C3A' 1.208(14)
N1I C1I 1.322(6)
N1I C2I 1.378(5)
N1I C4I 1.461(6)
C1I N2I 1.325(5)
C1I H1I 0.9500
S1S O2S 1.438(3)
S1S O4S 1.464(3)
S1S O1S 1.470(2)
S1S O3S 1.489(2)
O2 C4 1.364(4)
O2 H2 0.8400
C2 C3 1.393(4)
C2 C28 1.523(4)
C2A C3A 1.471(13)
C2A H2A1 0.9800
C2A H2A2 0.9800
C2A H2A3 0.9800
C2A' C3A' 1.35(2)
C2A' H2A4 0.9800
C2A' H2A5 0.9800
C2A' H2A6 0.9800
N2I C3I 1.369(6)
N2I C6I 1.471(7)
C2I C3I 1.348(6)
C2I H2I 0.9500
O3 C5 1.369(3)
O3 H3 0.8400
C3 C4 1.390(4)
C3A C4A 1.516(18)
C3A' C4A' 1.52(2)
N3H C8H 1.309(15)
N3H C10H 1.448(15)
N3I C7I 1.285(6)
N3I C8I 1.371(8)
N3I C10I 1.468(7)
C3I H3I 0.9500
O4 C10 1.366(4)
O4 H4 0.8399
C4 C5 1.387(4)
C4A H4A1 0.9800
C4A H4A2 0.9800
C4A H4A3 0.9800
C4A' H4A4 0.9800
C4A' H4A5 0.9800
C4A' H4A6 0.9800
N4H C8H 1.337(15)
N4H C9H 1.355(16)
N4H C12H 1.450(17)
N4I C7I 1.389(7)
N4I C9I 1.395(11)
N4I C12I 1.477(10)
C4I C5I 1.460(8)
C4I H4I1 0.9900
C4I H4I2 0.9900
O5 C11 1.361(4)
O5 H5 0.8400
C5 C6 1.385(4)
C5I H5I1 0.9800
C5I H5I2 0.9800
C5I H5I3 0.9800
O6 C12 1.374(4)
O6 H6 0.8400
C6 C7 1.518(4)
C6I H6I1 0.9800
C6I H6I2 0.9800
C6I H6I3 0.9800
O7 C17 1.372(4)
O7 H7 0.8400
C7 C29 1.502(5)
C7 C9 1.528(4)
C7 H26 1.0000
C7I H7I 0.9500
O8 C18 1.375(4)
O8 H8 0.8400
C8 C9 1.385(5)
C8 C13 1.401(4)
C8 H27 0.9500
C8H H8H 0.9500
C8I C9I 1.292(11)
C8I H8I 0.9500
O9 C19 1.363(4)
O9 H9 0.8400
C9 C10 1.391(4)
C9H H9H 0.9500
C9I H9I 0.9500
O10 C24 1.371(4)
O10 H10 0.8400
C10 C11 1.392(5)
C10H C11H 1.53(2)
C10H H10A 0.9900
C10H H10B 0.9900
C10I C11I 1.467(10)
C10I H10C 0.9900
C10I H10D 0.9900
O11 C25 1.366(3)
O11 H11 0.8400
C11 C12 1.397(5)
C11H H11A 0.9800
C11H H11B 0.9800
C11H H11C 0.9800
C11I H11D 0.9800
C11I H11E 0.9800
C11I H11F 0.9800
O12 C26 1.370(3)
O12 H12 0.8400
C12 C13 1.391(4)
C12H H12A 0.9800
C12H H12B 0.9800
C12H H12C 0.9800
C12I H12D 0.9800
C12I H12E 0.9800
C12I H12F 0.9800
O13 C39 1.375(4)
O13 H13 0.8400
C13 C14 1.526(4)
O14 C40 1.380(4)
O14 H14 0.8400
C14 C16 1.523(4)
C14 C31 1.542(4)
C14 H29 1.0000
O15 C41 1.362(4)
O15 H15 0.8406
C15 C20 1.385(4)
C15 C16 1.391(4)
C15 H30 0.9500
O16 C46 1.375(4)
O16 H16 0.8400
C16 C17 1.396(4)
O17 C47 1.370(4)
O17 H17 0.8400
C17 C18 1.381(5)
O18 C48 1.377(4)
O18 H18 0.8400
C18 C19 1.401(4)
O19 C53 1.368(4)
O19 H19 0.8400
C19 C20 1.409(4)
O20 C54 1.366(5)
O20 H20 0.8412
C20 C21 1.525(4)
O21 C55 1.373(4)
O21 H21 0.8400
C21 C23 1.523(4)
C21 C33 1.538(4)
C21 H31 1.0000
O22 C60 1.380(4)
O22 H22 0.8400
C22 C23 1.389(4)
C22 C27 1.394(4)
C22 H32 0.9500
O23 C61 1.374(5)
O23 H23 0.8400
C23 C24 1.398(4)
O24 C62 1.370(4)
O24 H24 0.8410
C24 C25 1.394(4)
C25 C26 1.380(4)
C26 C27 1.394(4)
C27 C28 1.519(4)
C28 C35 1.546(4)
C28 H28 1.0000
C29 C30 1.529(6)
C29 H29A 0.9900
C29 H29B 0.9900
C30 H30A 0.9800
C30 H30B 0.9800
C30 H30C 0.9800
C31 C32 1.509(5)
C31 H31A 0.9900
C31 H31B 0.9900
C32 H32A 0.9800
C32 H32B 0.9800
C32 H32C 0.9800
C33 C34 1.512(4)
C33 H33A 0.9900
C33 H33B 0.9900
C34 H34A 0.9800
C34 H34B 0.9800
C34 H34C 0.9800
C35 C36 1.511(4)
C35 H35A 0.9900
C35 H35B 0.9900
C36 H36A 0.9800
C36 H36B 0.9800
C36 H36C 0.9800
C37 C42 1.385(4)
C37 C38 1.398(4)
C37 H37 0.9500
C38 C39 1.416(4)
C38 C64 1.502(4)
C39 C40 1.362(5)
C40 C41 1.402(4)
C41 C42 1.397(4)
C42 C43 1.520(4)
C43 C45 1.523(4)
C43 C65 1.529(4)
C43 H43 1.0000
C44 C49 1.391(5)
C44 C45 1.393(4)
C44 H44 0.9500
C45 C46 1.392(4)
C46 C47 1.389(5)
C47 C48 1.376(5)
C48 C49 1.394(4)
C49 C50 1.517(5)
C50 C52 1.517(4)
C50 C67 1.537(4)
C50 H50 1.0000
C51 C56 1.387(4)
C51 C52 1.397(4)
C51 H51 0.9500
C52 C53 1.388(5)
C53 C54 1.379(5)
C54 C55 1.386(5)
C55 C56 1.398(5)
C56 C57 1.516(5)
C57 C69 1.484(5)
C57 C59 1.520(4)
C57 H57 1.0000
C58 C59 1.397(5)
C58 C63 1.401(4)
C58 H58 0.9500
C59 C60 1.395(4)
C60 C61 1.382(5)
C61 C62 1.379(6)
C62 C63 1.392(5)
C63 C64 1.510(5)
C64 C71 1.539(5)
C64 H64 1.0000
C65 C66 1.525(4)
C65 H65A 0.9900
C65 H65B 0.9900
C66 H66A 0.9800
C66 H66B 0.9800
C66 H66C 0.9800
C67 C68 1.516(5)
C67 H67A 0.9900
C67 H67B 0.9900
C68 H68A 0.9800
C68 H68B 0.9800
C68 H68C 0.9800
C69 C70 1.517(6)
C69 H69A 0.9900
C69 H69B 0.9900
C70 H70A 0.9800
C70 H70B 0.9800
C70 H70C 0.9800
C71 C72 1.393(12)
C71 H71A 0.9900
C71 H71B 0.9900
C72 H72A 0.9800
C72 H72B 0.9800
C72 H72C 0.9800
C72A H72D 0.9800
C72A H72E 0.9800
C72A H72F 0.9800

loop_
_geom_torsion_atom_site_label_1
_geom_torsion_atom_site_label_2
_geom_torsion_atom_site_label_3
_geom_torsion_atom_site_label_4
_geom_torsion
C2I N1I C1I N2I 0.5(5)
C4I N1I C1I N2I -176.6(4)
C6 C1 C2 C3 -0.6(4)
C6 C1 C2 C28 -179.3(3)
N1I C1I N2I C3I -0.8(5)
N1I C1I N2I C6I -176.6(6)
C1I N1I C2I C3I 0.0(5)
C4I N1I C2I C3I 177.0(4)
C1 C2 C3 O1 179.4(3)
C28 C2 C3 O1 -1.9(4)
C1 C2 C3 C4 -0.2(4)
C28 C2 C3 C4 178.5(3)
N1I C2I C3I N2I -0.5(5)
C1I N2I C3I C2I 0.8(5)
C6I N2I C3I C2I 176.6(6)
O1 C3 C4 O2 3.4(4)
C2 C3 C4 O2 -177.0(3)
O1 C3 C4 C5 -178.2(3)
C2 C3 C4 C5 1.4(5)
C1I N1I C4I C5I 101.4(6)
C2I N1I C4I C5I -75.2(6)
O2 C4 C5 O3 -1.9(5)
C3 C4 C5 O3 179.7(3)
O2 C4 C5 C6 176.7(3)
C3 C4 C5 C6 -1.8(5)
O3 C5 C6 C1 179.5(3)
C4 C5 C6 C1 0.9(4)
O3 C5 C6 C7 1.4(4)
C4 C5 C6 C7 -177.2(3)
C2 C1 C6 C5 0.3(4)
C2 C1 C6 C7 178.3(3)
C5 C6 C7 C29 -146.9(3)
C1 C6 C7 C29 35.0(4)
C5 C6 C7 C9 83.0(4)
C1 C6 C7 C9 -95.0(4)
C8I N3I C7I N4I -1.3(7)
C10I N3I C7I N4I 178.9(5)
C9I N4I C7I N3I 3.2(7)
C12I N4I C7I N3I 179.3(8)
C10H N3H C8H N4H 176.8(17)
C9H N4H C8H N3H -2(2)
C12H N4H C8H N3H -175.7(18)
C7I N3I C8I C9I -1.3(9)
C10I N3I C8I C9I 178.5(6)
C13 C8 C9 C10 -1.8(5)
C13 C8 C9 C7 179.4(3)
C29 C7 C9 C8 -48.7(4)
C6 C7 C9 C8 81.3(4)
C29 C7 C9 C10 132.6(3)
C6 C7 C9 C10 -97.5(4)
N3I C8I C9I N4I 3.2(9)
C7I N4I C9I C8I -4.0(9)
C12I N4I C9I C8I -179.7(10)
C8 C9 C10 O4 178.0(3)
C7 C9 C10 O4 -3.2(5)
C8 C9 C10 C11 0.9(5)
C7 C9 C10 C11 179.7(3)
C8H N3H C10H C11H -135.8(19)
C7I N3I C10I C11I -105.4(8)
C8I N3I C10I C11I 74.9(10)
O4 C10 C11 O5 2.7(5)
C9 C10 C11 O5 -179.9(3)
O4 C10 C11 C12 -177.3(3)
C9 C10 C11 C12 0.1(5)
O5 C11 C12 O6 -2.6(4)
C10 C11 C12 O6 177.4(3)
O5 C11 C12 C13 179.7(3)
C10 C11 C12 C13 -0.3(5)
O6 C12 C13 C8 -178.0(3)
C11 C12 C13 C8 -0.5(4)
O6 C12 C13 C14 1.4(5)
C11 C12 C13 C14 178.9(3)
C9 C8 C13 C12 1.6(4)
C9 C8 C13 C14 -177.8(3)
C12 C13 C14 C16 97.1(3)
C8 C13 C14 C16 -83.5(3)
C12 C13 C14 C31 -135.1(3)
C8 C13 C14 C31 44.3(4)
C20 C15 C16 C17 1.5(4)
C20 C15 C16 C14 -176.3(3)
C13 C14 C16 C15 94.0(3)
C31 C14 C16 C15 -33.9(4)
C13 C14 C16 C17 -83.7(3)
C31 C14 C16 C17 148.4(3)
C15 C16 C17 O7 179.8(3)
C14 C16 C17 O7 -2.4(4)
C15 C16 C17 C18 -1.4(4)
C14 C16 C17 C18 176.5(3)
O7 C17 C18 O8 1.0(4)
C16 C17 C18 O8 -177.8(3)
O7 C17 C18 C19 178.1(3)
C16 C17 C18 C19 -0.7(4)
O8 C18 C19 O9 -0.3(4)
C17 C18 C19 O9 -177.4(3)
O8 C18 C19 C20 179.9(3)
C17 C18 C19 C20 2.8(4)
C16 C15 C20 C19 0.5(4)
C16 C15 C20 C21 179.1(3)
O9 C19 C20 C15 177.5(2)
C18 C19 C20 C15 -2.6(4)
O9 C19 C20 C21 -1.2(4)
C18 C19 C20 C21 178.7(2)
C15 C20 C21 C23 -94.4(3)
C19 C20 C21 C23 84.2(3)
C15 C20 C21 C33 32.0(4)
C19 C20 C21 C33 -149.4(3)
C27 C22 C23 C24 -1.2(4)
C27 C22 C23 C21 178.9(2)
C20 C21 C23 C22 79.1(3)
C33 C21 C23 C22 -47.2(3)
C20 C21 C23 C24 -100.8(3)
C33 C21 C23 C24 132.9(3)
C22 C23 C24 O10 178.3(2)
C21 C23 C24 O10 -1.8(4)
C22 C23 C24 C25 1.6(4)
C21 C23 C24 C25 -178.5(2)
O10 C24 C25 O11 4.3(4)
C23 C24 C25 O11 -178.7(3)
O10 C24 C25 C26 -178.4(2)
C23 C24 C25 C26 -1.5(4)
O11 C25 C26 O12 -0.1(4)
C24 C25 C26 O12 -177.5(2)
O11 C25 C26 C27 178.3(2)
C24 C25 C26 C27 0.9(4)
O12 C26 C27 C22 177.9(2)
C25 C26 C27 C22 -0.5(4)
O12 C26 C27 C28 -1.9(4)
C25 C26 C27 C28 179.7(2)
C23 C22 C27 C26 0.7(4)
C23 C22 C27 C28 -179.5(2)
C26 C27 C28 C2 99.3(3)
C22 C27 C28 C2 -80.5(3)
C26 C27 C28 C35 -134.2(3)
C22 C27 C28 C35 46.0(3)
C1 C2 C28 C27 96.2(3)
C3 C2 C28 C27 -82.4(3)
C1 C2 C28 C35 -29.7(4)
C3 C2 C28 C35 151.6(3)
C6 C7 C29 C30 169.0(4)
C9 C7 C29 C30 -63.3(5)
C16 C14 C31 C32 -168.5(3)
C13 C14 C31 C32 64.7(4)
C23 C21 C33 C34 -62.3(3)
C20 C21 C33 C34 171.7(3)
C27 C28 C35 C36 63.1(3)
C2 C28 C35 C36 -171.6(3)
C42 C37 C38 C39 0.4(5)
C42 C37 C38 C64 179.1(3)
C37 C38 C39 C40 -1.1(5)
C64 C38 C39 C40 -179.8(3)
C37 C38 C39 O13 178.0(3)
C64 C38 C39 O13 -0.8(5)
O13 C39 C40 O14 0.1(6)
C38 C39 C40 O14 179.1(3)
O13 C39 C40 C41 -176.6(3)
C38 C39 C40 C41 2.4(6)
C39 C40 C41 O15 177.3(3)
O14 C40 C41 O15 0.5(5)
C39 C40 C41 C42 -3.1(6)
O14 C40 C41 C42 -180.0(3)
C38 C37 C42 C41 -1.1(5)
C38 C37 C42 C43 177.9(3)
O15 C41 C42 C37 -178.1(3)
C40 C41 C42 C37 2.3(5)
O15 C41 C42 C43 2.9(6)
C40 C41 C42 C43 -176.7(3)
C37 C42 C43 C45 90.5(4)
C41 C42 C43 C45 -90.5(4)
C37 C42 C43 C65 -37.6(4)
C41 C42 C43 C65 141.3(3)
C49 C44 C45 C46 2.2(4)
C49 C44 C45 C43 -179.8(3)
C42 C43 C45 C46 94.1(3)
C65 C43 C45 C46 -138.4(3)
C42 C43 C45 C44 -83.8(3)
C65 C43 C45 C44 43.7(4)
C44 C45 C46 O16 178.1(3)
C43 C45 C46 O16 0.1(4)
C44 C45 C46 C47 -1.1(4)
C43 C45 C46 C47 -179.1(3)
O16 C46 C47 O17 0.7(5)
C45 C46 C47 O17 179.8(3)
O16 C46 C47 C48 179.6(3)
C45 C46 C47 C48 -1.2(5)
O17 C47 C48 O18 1.0(6)
C46 C47 C48 O18 -177.9(3)
O17 C47 C48 C49 -178.7(4)
C46 C47 C48 C49 2.4(5)
C45 C44 C49 C48 -1.1(4)
C45 C44 C49 C50 -179.9(3)
C47 C48 C49 C44 -1.3(5)
O18 C48 C49 C44 179.1(3)
C47 C48 C49 C50 177.6(3)
O18 C48 C49 C50 -2.1(4)
C44 C49 C50 C52 81.6(3)
C48 C49 C50 C52 -97.3(3)
C44 C49 C50 C67 -45.2(4)
C48 C49 C50 C67 135.9(3)
C56 C51 C52 C53 1.8(5)
C56 C51 C52 C50 -179.9(3)
C49 C50 C52 C53 87.5(4)
C67 C50 C52 C53 -145.2(3)
C49 C50 C52 C51 -90.7(4)
C67 C50 C52 C51 36.6(4)
C51 C52 C53 O19 -178.5(3)
C50 C52 C53 O19 3.2(5)
C51 C52 C53 C54 -1.5(5)
C50 C52 C53 C54 -179.8(4)
O19 C53 C54 O20 -2.6(6)
C52 C53 C54 O20 -179.7(4)
O19 C53 C54 C55 177.2(4)
C52 C53 C54 C55 0.1(6)
O20 C54 C55 O21 -2.6(7)
C53 C54 C55 O21 177.5(4)
O20 C54 C55 C56 -179.1(4)
C53 C54 C55 C56 1.1(7)
C52 C51 C56 C55 -0.7(5)
C52 C51 C56 C57 -179.9(3)
O21 C55 C56 C51 -177.3(4)
C54 C55 C56 C51 -0.8(6)
O21 C55 C56 C57 2.0(5)
C54 C55 C56 C57 178.5(4)
C51 C56 C57 C69 -37.3(5)
C55 C56 C57 C69 143.5(4)
C51 C56 C57 C59 92.2(4)
C55 C56 C57 C59 -87.0(4)
C63 C58 C59 C60 0.5(5)
C63 C58 C59 C57 -178.8(3)
C69 C57 C59 C60 -132.1(3)
C56 C57 C59 C60 98.4(4)
C69 C57 C59 C58 47.2(4)
C56 C57 C59 C58 -82.3(4)
C58 C59 C60 O22 -177.2(3)
C57 C59 C60 O22 2.1(5)
C58 C59 C60 C61 0.5(5)
C57 C59 C60 C61 179.8(3)
O22 C60 C61 O23 -2.8(5)
C59 C60 C61 O23 179.3(4)
O22 C60 C61 C62 177.4(4)
C59 C60 C61 C62 -0.5(6)
O23 C61 C62 O24 1.1(7)
C60 C61 C62 O24 -179.2(4)
O23 C61 C62 C63 179.7(4)
C60 C61 C62 C63 -0.5(7)
O24 C62 C63 C58 180.0(4)
C61 C62 C63 C58 1.5(6)
O24 C62 C63 C64 0.7(7)
C61 C62 C63 C64 -177.8(4)
C59 C58 C63 C62 -1.5(5)
C59 C58 C63 C64 177.8(3)
C37 C38 C64 C63 -88.6(4)
C39 C38 C64 C63 90.0(4)
C37 C38 C64 C71 40.2(5)
C39 C38 C64 C71 -141.1(3)
C62 C63 C64 C38 -97.0(4)
C58 C63 C64 C38 83.7(4)
C62 C63 C64 C71 134.9(4)
C58 C63 C64 C71 -44.3(4)
C42 C43 C65 C66 -172.1(3)
C45 C43 C65 C66 60.4(3)
C52 C50 C67 C68 174.3(3)
C49 C50 C67 C68 -59.8(4)
C56 C57 C69 C70 -166.5(4)
C59 C57 C69 C70 65.7(5)
C38 C64 C71 C72 66.9(7)
C63 C64 C71 C72 -165.4(7)
